data_1576950
loop_
_publ_author_name
'Yuan, Jiayi'
'Xu, Yu'
'Zhai, Lu'
'Hei, Shan-Shan'
'Huang, Jianyi'
'Ning, Weihua'
'Cai, Hong-Ling'
'Ren, Xiao-Ming'

_publ_section_title
;
 Rotational symmetry dication assembling ferroelectric, thermochromic and
 circularly polarized luminescent multifunctional manganese(ii) bromide
 hybrid.
;
_journal_issue 12
_journal_name_full 'Chemical science'
_journal_page_first 5965
_journal_page_last 5971
_journal_paper_doi 10.1039/d5sc08499g
_journal_volume 17
_journal_year 2026
_chemical_absolute_configuration ad
_chemical_formula_moiety 'C9 H20 N2, Br4 Mn'
_chemical_formula_sum 'C9 H20 Br4 Mn N2'
_chemical_formula_weight 530.85
_space_group_crystal_system trigonal
_space_group_IT_number 158
_space_group_name_Hall 'P 3 -2"c'
_space_group_name_H-M_alt 'P 3 c 1'
_atom_sites_solution_hydrogens mixed
_atom_sites_solution_primary dual
_atom_sites_solution_secondary difmap
_audit_creation_date 2025-12-11
_audit_creation_method
;
Olex2 1.5
(compiled 2022.04.07 svn.rca3783a0 for OlexSys, GUI svn.r6498)
;
_audit_update_record
;
2025-12-11 deposited with the CCDC.	2026-01-12 downloaded from the CCDC.
;
_cell_angle_alpha 90
_cell_angle_beta 90
_cell_angle_gamma 120
_cell_formula_units_Z 6
_cell_length_a 14.4907(16)
_cell_length_b 14.4907(16)
_cell_length_c 13.6423(18)
_cell_measurement_reflns_used 2533
_cell_measurement_temperature 438(2)
_cell_measurement_theta_max 22.122
_cell_measurement_theta_min 2.809
_cell_volume 2480.8(5)
_computing_cell_refinement 'SAINT V8.40B (Bruker, 2016)'
_computing_data_collection 'Bruker D8 Venture diffractometer'
_computing_data_reduction 'SAINT V8.40B (Bruker, 2016)'
_computing_molecular_graphics 'Olex2 1.5 (Dolomanov et al., 2009)'
_computing_publication_material 'Olex2 1.5 (Dolomanov et al., 2009)'
_computing_structure_refinement 'SHELXL 2025/1 (Sheldrick, 2015)'
_computing_structure_solution 'SHELXT 2018/2 (Sheldrick, 2018)'
_diffrn_ambient_temperature 438(2)
_diffrn_detector 'Bruker PHOTON-II area detector'
_diffrn_detector_area_resol_mean 7.4
_diffrn_detector_type 'CMOS-PHOTONII area detector'
_diffrn_measured_fraction_theta_full 0.998
_diffrn_measured_fraction_theta_max 0.998
_diffrn_measurement_device 'three-circle diffractometer'
_diffrn_measurement_device_type 'Bruker PHOTON-II area detector'
_diffrn_measurement_method 'phi and omega scans'
_diffrn_radiation_monochromator graphite
_diffrn_radiation_probe x-ray
_diffrn_radiation_type MoK\a
_diffrn_radiation_wavelength 0.71073
_diffrn_reflns_av_R_equivalents 0.0817
_diffrn_reflns_av_unetI/netI 0.0644
_diffrn_reflns_Laue_measured_fraction_full 0.998
_diffrn_reflns_Laue_measured_fraction_max 0.998
_diffrn_reflns_limit_h_max 18
_diffrn_reflns_limit_h_min -16
_diffrn_reflns_limit_k_max 16
_diffrn_reflns_limit_k_min -18
_diffrn_reflns_limit_l_max 17
_diffrn_reflns_limit_l_min -16
_diffrn_reflns_number 18760
_diffrn_reflns_point_group_measured_fraction_full 0.980
_diffrn_reflns_point_group_measured_fraction_max 0.978
_diffrn_reflns_theta_full 25.242
_diffrn_reflns_theta_max 26.369
_diffrn_reflns_theta_min 2.811
_diffrn_source 'sealed X-ray tube'
_diffrn_source_target Mo
_exptl_absorpt_coefficient_mu 10.442
_exptl_absorpt_correction_T_max 0.7456
_exptl_absorpt_correction_T_min 0.2542
_exptl_absorpt_correction_type multi-scan
_exptl_absorpt_process_details
;
SADABS-2016/2 (Bruker,2016/2) was used for absorption correction.
wR2(int) was 0.1351 before and 0.0742 after correction.
The Ratio of minimum to maximum transmission is 0.3409.
The \l/2 correction factor is Not present.
;
_exptl_crystal_colour 'clear light yellow'
_exptl_crystal_colour_lustre clear
_exptl_crystal_colour_modifier light
_exptl_crystal_colour_primary yellow
_exptl_crystal_density_diffrn 2.132
_exptl_crystal_density_method 'not measured'
_exptl_crystal_description block
_exptl_crystal_F_000 1518
_exptl_crystal_size_max 0.15
_exptl_crystal_size_mid 0.13
_exptl_crystal_size_min 0.11
_refine_diff_density_max 0.647
_refine_diff_density_min -0.829
_refine_diff_density_rms 0.132
_refine_ls_abs_structure_details
;
 Refined as an inversion twin.
;
_refine_ls_abs_structure_Flack 0.20(11)
_refine_ls_extinction_method none
_refine_ls_goodness_of_fit_ref 1.069
_refine_ls_hydrogen_treatment constr
_refine_ls_matrix_type full
_refine_ls_number_parameters 247
_refine_ls_number_reflns 3307
_refine_ls_number_restraints 550
_refine_ls_restrained_S_all 0.997
_refine_ls_R_factor_all 0.1841
_refine_ls_R_factor_gt 0.0954
_refine_ls_shift/su_max 0.004
_refine_ls_shift/su_mean 0.001
_refine_ls_structure_factor_coef Fsqd
_refine_ls_weighting_details 'w=1/[\s^2^(Fo^2^)+(0.1079P)^2^+15.8492P] where P=(Fo^2^+2Fc^2^)/3'
_refine_ls_weighting_scheme calc
_refine_ls_wR_factor_gt 0.2630
_refine_ls_wR_factor_ref 0.3199
_reflns_Friedel_coverage 0.954
_reflns_Friedel_fraction_full 0.962
_reflns_Friedel_fraction_max 0.958
_reflns_number_gt 1410
_reflns_number_total 3307
_reflns_threshold_expression 'I > 2\s(I)'
_cod_data_source_file d5sc08499g2.cif
_cod_data_source_block mn438k
_cod_depositor_comments
;
The following automatic conversions were performed:

data item '_diffrn_radiation_probe' value 'X-ray' was changed to
'x-ray' in accordance with the
/home/data/users/saulius/crontab/automatic-downloads/rss-feeds/RSC/lib/dictionaries/cif_core.dic
dictionary named 'cif_core.dic' version 2.4.2 last updated on
2011-04-26.

Automatic conversion script
Id: cif_fix_values 8170 2020-07-09 18:12:32Z antanas 
;
_cod_original_cell_volume 2480.8(6)
_cod_database_code 1576950
_shelx_shelxl_version_number 2025/1
_shelx_space_group_comment
;
The symmetry employed for this shelxl refinement is uniquely defined
by the following loop, which should always be used as a source of
symmetry information in preference to the above space-group names.
They are only intended as comments.
;
_shelx_estimated_absorpt_t_max 0.393
_shelx_estimated_absorpt_t_min 0.303
_exptl_crystal_mounting_method
;
 Crystals were removed from the crystallisation vial and immediately coated
 with PDMS (polydimethylsiloxane/Dimethicone, CAS: 9006-65-9 on a glass slide.
 A suitable single crystal was selected and mounted on a glass fiber using
 vacuum silicone grease as adhesive. The glass fiber with single crystal was
 mounted on copper pin with solid paraffin. Operator: DJ_Tokyo.
;
_olex2_refinement_description
;
1. Twinned data refinement
 Scales: 0.80(11)
 0.20(11)
2. Fixed Uiso
 At 1.2 times of:
  All C(H,H) groups, All N(H) groups
 At 1.5 times of:
  All C(H,H,H) groups
3. Restrained distances
 N1-C1 = N1-C3 = N1-C5 = N2-C6 = N2-C4 = N2-C2 = N2-C7
 1.47 with sigma of 0.01
 C2-C1 = C4-C3 = C6-C5 = C8-C7 = C9-C8
 1.54 with sigma of 0.01
 C7-C9
 2.515 with sigma of 0.02
 C2-C4 = C2-C6 = C4-C6 = C7-C2 = C7-C4 = C7-C6
 2.401 with sigma of 0.02
 N1-C2 = N1-C4 = N1-C6 = N2-C1 = N2-C3 = N2-C5
 2.458 with sigma of 0.02
 C1-C3 = C1-C5 = C3-C5
 2.401 with sigma of 0.02
4. Uiso/Uaniso restraints and constraints
C1 \\sim C2 \\sim C3 \\sim C4 \\sim C5 \\sim C6 \\sim C7 \\sim C8 \\sim C9
\\sim C1A \\sim C2A \\sim C3A \\sim C4A \\sim C5A \\sim C6A \\sim C7A \\sim C8A
\\sim C9A \\sim N1 \\sim N2 \\sim N1A \\sim N2A: within 2A with sigma of 0.01
and sigma for terminal atoms of 0.02 within 2A
Mn2 \\sim Br3 \\sim Br4: within 3A with sigma of 0.01 and sigma for terminal
atoms of 0.02 within 3A
Uanis(C1) \\sim Ueq, Uanis(C2) \\sim Ueq, Uanis(C3) \\sim Ueq, Uanis(C4) \\sim
Ueq, Uanis(C5) \\sim Ueq, Uanis(C6) \\sim Ueq, Uanis(C7) \\sim Ueq, Uanis(C8)
\\sim Ueq, Uanis(C9) \\sim Ueq, Uanis(C1A) \\sim Ueq, Uanis(C2A) \\sim Ueq,
Uanis(C3A) \\sim Ueq, Uanis(C4A) \\sim Ueq, Uanis(C5A) \\sim Ueq, Uanis(C6A)
\\sim Ueq, Uanis(C7A) \\sim Ueq, Uanis(C8A) \\sim Ueq, Uanis(C9A) \\sim Ueq,
Uanis(N1) \\sim Ueq, Uanis(N2) \\sim Ueq, Uanis(N1A) \\sim Ueq, Uanis(N2A)
\\sim Ueq: with sigma of 0.02 and sigma for terminal atoms of 0.04
5. Same fragment restrains
{N1A, N2A, C1A, C2A, C3A, C4A, C5A, C6A, C7A, C8A, C9A} sigma for 1-2: 0.01,
1-3: 0.01
as in
{N1, N2, C1, C2, C3, C4, C5, C6, C7, C8, C9}
6. Others
 Sof(N1A)=Sof(H1AA)=Sof(N2A)=Sof(C1A)=Sof(H1AB)=Sof(H1AC)=Sof(C2A)=Sof(H2AA)=
 Sof(H2AB)=Sof(C3A)=Sof(H3AA)=Sof(H3AB)=Sof(C4A)=Sof(H4AA)=Sof(H4AB)=Sof(C5A)=
 Sof(H5AA)=Sof(H5AB)=Sof(C6A)=Sof(H6AA)=Sof(H6AB)=Sof(C7A)=Sof(H7AA)=Sof(H7AB)=
 Sof(C8A)=Sof(H8AA)=Sof(H8AB)=Sof(C9A)=Sof(H9AA)=Sof(H9AB)=Sof(H9AC)=1-FVAR(1)
 Sof(N1)=Sof(H1)=Sof(N2)=Sof(C1)=Sof(H1A)=Sof(H1B)=Sof(C2)=Sof(H2A)=Sof(H2B)=
 Sof(C3)=Sof(H3A)=Sof(H3B)=Sof(C4)=Sof(H4A)=Sof(H4B)=Sof(C5)=Sof(H5A)=Sof(H5B)=
 Sof(C6)=Sof(H6A)=Sof(H6B)=Sof(C7)=Sof(H7A)=Sof(H7B)=Sof(C8)=Sof(H8A)=Sof(H8B)=
 Sof(C9)=Sof(H9A)=Sof(H9B)=Sof(H9C)=FVAR(1)
7.a Riding coordinates:
 C9A(H9AA,H9AB,H9AC)
7.b Ternary CH refined with riding coordinates:
 N1(H1), N1A(H1AA)
7.c Secondary CH2 refined with riding coordinates:
 C1(H1A,H1B), C2(H2A,H2B), C3(H3A,H3B), C4(H4A,H4B), C5(H5A,H5B), C6(H6A,H6B),
 C7(H7A,H7B), C8(H8A,H8B), C1A(H1AB,H1AC), C2A(H2AA,H2AB), C3A(H3AA,H3AB),
 C4A(H4AA,H4AB), C5A(H5AA,H5AB), C6A(H6AA,H6AB), C7A(H7AA,H7AB), C8A(H8AA,H8AB)
7.d Idealised Me refined as rotating group:
 C9(H9A,H9B,H9C)
;
_olex2_submission_special_instructions 'No special instructions were received'

loop_
_space_group_symop_operation_xyz
'x, y, z'
'-y, x-y, z'
'-x+y, -x, z'
'-y, -x, z+1/2'
'-x+y, y, z+1/2'
'x, x-y, z+1/2'

loop_
_atom_site_label
_atom_site_type_symbol
_atom_site_fract_x
_atom_site_fract_y
_atom_site_fract_z
_atom_site_U_iso_or_equiv
_atom_site_adp_type
_atom_site_occupancy
_atom_site_site_symmetry_order
_atom_site_calc_flag
_atom_site_refinement_flags_posn
_atom_site_refinement_flags_adp
_atom_site_refinement_flags_occupancy
_atom_site_disorder_assembly
_atom_site_disorder_group
Br1 Br 0.3319(6) 0.5035(4) -0.0607(12) 0.1093(15) Uani 1 1 d . . . . .
Br2 Br 0.333333 0.666667 0.1827(13) 0.119(2) Uani 1 3 d S T P . .
Mn1 Mn 0.333333 0.666667 -0.0006(13) 0.070(2) Uani 1 3 d S T P . .
Br3 Br 0.5047(4) 0.3396(5) -0.0607(12) 0.1086(15) Uani 1 1 d . U . . .
Br4 Br 0.666667 0.333333 0.1751(13) 0.126(3) Uani 1 3 d S TU P . .
Mn2 Mn 0.666667 0.333333 -0.0108(13) 0.071(2) Uani 1 3 d S TU P . .
Br5 Br 0.1596(3) 0.1660(3) -0.0560(11) 0.0908(14) Uani 1 1 d . . . . .
Br6 Br 0.000000 0.000000 0.1830(12) 0.116(3) Uani 1 3 d S T P . .
Mn3 Mn 0.000000 0.000000 0.0020(13) 0.068(2) Uani 1 3 d S T P . .
N1 N 0.342(4) 0.340(4) 0.137(3) 0.178(11) Uani 0.53(2) 1 d D U P A 1
H1 H 0.355187 0.349482 0.066409 0.214 Uiso 0.53(2) 1 calc R U P A 1
N2 N 0.307(3) 0.315(3) 0.319(2) 0.180(11) Uani 0.53(2) 1 d D U P A 1
C1 C 0.341(6) 0.242(5) 0.169(4) 0.179(12) Uani 0.53(2) 1 d D U P A 1
H1A H 0.411545 0.250801 0.161249 0.214 Uiso 0.53(2) 1 calc R U P A 1
H1B H 0.291574 0.182180 0.129255 0.214 Uiso 0.53(2) 1 calc R U P A 1
C2 C 0.307(6) 0.221(4) 0.277(4) 0.180(11) Uani 0.53(2) 1 d D U P A 1
H2A H 0.236694 0.158994 0.282440 0.217 Uiso 0.53(2) 1 calc R U P A 1
H2B H 0.356462 0.206521 0.313435 0.217 Uiso 0.53(2) 1 calc R U P A 1
C3 C 0.239(4) 0.332(7) 0.160(3) 0.180(12) Uani 0.53(2) 1 d D U P A 1
H3A H 0.181846 0.268914 0.129278 0.216 Uiso 0.53(2) 1 calc R U P A 1
H3B H 0.238054 0.393881 0.133306 0.216 Uiso 0.53(2) 1 calc R U P A 1
C4 C 0.223(4) 0.327(7) 0.271(3) 0.179(11) Uani 0.53(2) 1 d D U P A 1
H4A H 0.226090 0.391901 0.294191 0.215 Uiso 0.53(2) 1 calc R U P A 1
H4B H 0.153785 0.267355 0.287960 0.215 Uiso 0.53(2) 1 calc R U P A 1
C5 C 0.428(4) 0.431(4) 0.190(4) 0.180(12) Uani 0.53(2) 1 d D U P A 1
H5A H 0.427566 0.495522 0.173234 0.216 Uiso 0.53(2) 1 calc R U P A 1
H5B H 0.496308 0.439219 0.171182 0.216 Uiso 0.53(2) 1 calc R U P A 1
C6 C 0.411(4) 0.411(5) 0.301(4) 0.179(11) Uani 0.53(2) 1 d D U P A 1
H6A H 0.467738 0.401030 0.328307 0.215 Uiso 0.53(2) 1 calc R U P A 1
H6B H 0.413346 0.471440 0.333014 0.215 Uiso 0.53(2) 1 calc R U P A 1
C7 C 0.286(6) 0.298(6) 0.425(3) 0.181(11) Uani 0.53(2) 1 d D U P A 1
H7A H 0.208977 0.258604 0.431163 0.217 Uiso 0.53(2) 1 calc R U P A 1
H7B H 0.309026 0.368208 0.451997 0.217 Uiso 0.53(2) 1 calc R U P A 1
C8 C 0.327(8) 0.244(7) 0.497(4) 0.180(13) Uani 0.53(2) 1 d D U P A 1
H8A H 0.401441 0.268411 0.484296 0.216 Uiso 0.53(2) 1 calc R U P A 1
H8B H 0.286702 0.167686 0.489267 0.216 Uiso 0.53(2) 1 calc R U P A 1
C9 C 0.314(9) 0.274(8) 0.604(3) 0.168(19) Uani 0.53(2) 1 d D U P A 1
H9A H 0.250153 0.278398 0.608186 0.251 Uiso 0.53(2) 1 calc R U P A 1
H9B H 0.374364 0.342173 0.620293 0.251 Uiso 0.53(2) 1 calc R U P A 1
H9C H 0.309943 0.221030 0.648040 0.251 Uiso 0.53(2) 1 calc R U P A 1
N1A N 0.274(4) 0.267(4) 0.226(4) 0.181(11) Uani 0.47(2) 1 d D U P A 2
H1AA H 0.238234 0.225982 0.167248 0.217 Uiso 0.47(2) 1 calc R U P A 2
N2A N 0.368(3) 0.375(3) 0.377(3) 0.178(11) Uani 0.47(2) 1 d D U P A 2
C1A C 0.266(5) 0.365(5) 0.230(4) 0.179(11) Uani 0.47(2) 1 d D U P A 2
H1AB H 0.192822 0.346321 0.244065 0.215 Uiso 0.47(2) 1 calc R U P A 2
H1AC H 0.285673 0.401274 0.167103 0.215 Uiso 0.47(2) 1 calc R U P A 2
C2A C 0.341(6) 0.438(4) 0.311(4) 0.177(12) Uani 0.47(2) 1 d D U P A 2
H2AA H 0.405194 0.494940 0.281732 0.213 Uiso 0.47(2) 1 calc R U P A 2
H2AB H 0.306076 0.469674 0.347336 0.213 Uiso 0.47(2) 1 calc R U P A 2
C3A C 0.387(5) 0.296(6) 0.225(4) 0.180(11) Uani 0.47(2) 1 d D U P A 2
H3AA H 0.424044 0.346280 0.172577 0.216 Uiso 0.47(2) 1 calc R U P A 2
H3AB H 0.392040 0.232438 0.212768 0.216 Uiso 0.47(2) 1 calc R U P A 2
C4A C 0.438(4) 0.345(6) 0.324(5) 0.180(12) Uani 0.47(2) 1 d D U P A 2
H4AA H 0.447369 0.293932 0.362817 0.216 Uiso 0.47(2) 1 calc R U P A 2
H4AB H 0.507191 0.407582 0.314362 0.216 Uiso 0.47(2) 1 calc R U P A 2
C5A C 0.222(5) 0.205(4) 0.315(5) 0.180(11) Uani 0.47(2) 1 d D U P A 2
H5AA H 0.234117 0.144490 0.319143 0.216 Uiso 0.47(2) 1 calc R U P A 2
H5AB H 0.146019 0.177267 0.311305 0.216 Uiso 0.47(2) 1 calc R U P A 2
C6A C 0.269(5) 0.277(4) 0.405(4) 0.180(11) Uani 0.47(2) 1 d D U P A 2
H6AA H 0.217957 0.294713 0.431449 0.216 Uiso 0.47(2) 1 calc R U P A 2
H6AB H 0.284822 0.239329 0.455846 0.216 Uiso 0.47(2) 1 calc R U P A 2
C7A C 0.423(5) 0.438(5) 0.464(3) 0.182(14) Uani 0.47(2) 1 d D U P A 2
H7AA H 0.459226 0.511840 0.441989 0.219 Uiso 0.47(2) 1 calc R U P A 2
H7AB H 0.477879 0.421347 0.479065 0.219 Uiso 0.47(2) 1 calc R U P A 2
C8A C 0.372(7) 0.439(6) 0.564(4) 0.182(16) Uani 0.47(2) 1 d D U P A 2
H8AA H 0.312581 0.450749 0.553906 0.218 Uiso 0.47(2) 1 calc R U P A 2
H8AB H 0.424354 0.496026 0.604796 0.218 Uiso 0.47(2) 1 calc R U P A 2
C9A C 0.333(11) 0.330(8) 0.615(8) 0.168(17) Uani 0.47(2) 1 d D U P A 2
H9AA H 0.305179 0.273706 0.567554 0.252 Uiso 0.47(2) 1 d R U P A 2
H9AB H 0.278149 0.318886 0.660814 0.252 Uiso 0.47(2) 1 d R U P A 2
H9AC H 0.390989 0.330066 0.649864 0.252 Uiso 0.47(2) 1 d R U P A 2

loop_
_atom_site_aniso_label
_atom_site_aniso_U_11
_atom_site_aniso_U_22
_atom_site_aniso_U_33
_atom_site_aniso_U_23
_atom_site_aniso_U_13
_atom_site_aniso_U_12
Br1 0.129(3) 0.089(3) 0.125(3) -0.011(3) -0.002(3) 0.065(3)
Br2 0.143(4) 0.143(4) 0.069(4) 0.000 0.000 0.0717(19)
Mn1 0.072(3) 0.072(3) 0.068(4) 0.000 0.000 0.0359(15)
Br3 0.088(3) 0.139(3) 0.118(3) 0.022(3) -0.002(2) 0.071(3)
Br4 0.149(4) 0.149(4) 0.082(5) 0.000 0.000 0.074(2)
Mn2 0.057(3) 0.057(3) 0.099(7) 0.000 0.000 0.0284(14)
Br5 0.078(2) 0.079(3) 0.088(2) 0.0112(18) -0.0022(19) 0.018(2)
Br6 0.145(4) 0.145(4) 0.058(3) 0.000 0.000 0.072(2)
Mn3 0.067(3) 0.067(3) 0.071(5) 0.000 0.000 0.0335(16)
N1 0.178(13) 0.180(13) 0.178(13) 0.003(9) -0.002(9) 0.091(10)
N2 0.179(12) 0.181(12) 0.179(12) 0.003(8) -0.002(8) 0.089(8)
C1 0.178(14) 0.180(14) 0.178(14) 0.002(10) -0.001(10) 0.090(10)
C2 0.179(13) 0.181(13) 0.180(13) 0.004(9) -0.002(9) 0.089(9)
C3 0.178(14) 0.181(14) 0.180(14) 0.003(10) -0.003(10) 0.089(10)
C4 0.178(13) 0.180(13) 0.179(13) 0.002(9) -0.002(9) 0.090(9)
C5 0.178(14) 0.181(14) 0.180(15) 0.004(11) -0.001(11) 0.090(11)
C6 0.178(13) 0.181(13) 0.179(13) 0.002(9) -0.002(9) 0.091(9)
C7 0.179(13) 0.182(13) 0.179(13) 0.004(9) -0.004(9) 0.088(10)
C8 0.178(15) 0.181(15) 0.178(15) 0.006(12) -0.001(12) 0.087(12)
C9 0.17(2) 0.17(2) 0.17(2) 0.01(2) 0.00(2) 0.10(2)
N1A 0.179(13) 0.181(13) 0.179(13) 0.003(8) -0.002(8) 0.088(9)
N2A 0.178(13) 0.180(13) 0.177(13) 0.004(8) -0.002(8) 0.091(9)
C1A 0.178(13) 0.180(13) 0.178(13) 0.003(9) -0.002(9) 0.090(9)
C2A 0.178(13) 0.179(13) 0.178(13) 0.002(9) -0.002(9) 0.091(10)
C3A 0.179(13) 0.181(13) 0.179(13) 0.002(8) -0.002(8) 0.090(9)
C4A 0.179(13) 0.181(13) 0.179(13) 0.004(9) -0.003(9) 0.090(10)
C5A 0.178(13) 0.181(13) 0.179(13) 0.003(9) -0.002(9) 0.089(9)
C6A 0.179(13) 0.181(13) 0.178(13) 0.004(9) -0.004(9) 0.088(10)
C7A 0.182(17) 0.182(17) 0.181(17) 0.004(13) 0.001(13) 0.089(13)
C8A 0.182(19) 0.180(19) 0.181(19) 0.001(16) 0.002(16) 0.089(15)
C9A 0.17(2) 0.17(2) 0.17(2) -0.003(19) 0.004(19) 0.097(19)

loop_
_atom_type_symbol
_atom_type_description
_atom_type_scat_dispersion_real
_atom_type_scat_dispersion_imag
_atom_type_scat_source
C C 0.0033 0.0016 'International Tables Vol C Tables 4.2.6.8 and 6.1.1.4'
H H 0.0000 0.0000 'International Tables Vol C Tables 4.2.6.8 and 6.1.1.4'
Br Br -0.2901 2.4595 'International Tables Vol C Tables 4.2.6.8 and 6.1.1.4'
Mn Mn 0.3368 0.7283 'International Tables Vol C Tables 4.2.6.8 and 6.1.1.4'
N N 0.0061 0.0033 'International Tables Vol C Tables 4.2.6.8 and 6.1.1.4'

loop_
_geom_angle_atom_site_label_1
_geom_angle_atom_site_label_2
_geom_angle_atom_site_label_3
_geom_angle
_geom_angle_site_symmetry_1
_geom_angle_site_symmetry_3
_geom_angle_publ_flag
Br1 Mn1 Br1 109.8(2) 3_565 2_665 ?
Br1 Mn1 Br1 109.8(2) 3_565 . ?
Br1 Mn1 Br1 109.8(2) 2_665 . ?
Br1 Mn1 Br2 109.2(2) 2_665 . ?
Br1 Mn1 Br2 109.2(2) . . ?
Br1 Mn1 Br2 109.2(2) 3_565 . ?
Br3 Mn2 Br3 112.8(2) 2_655 3_665 ?
Br3 Mn2 Br3 112.8(2) 2_655 . ?
Br3 Mn2 Br3 112.8(2) 3_665 . ?
Br3 Mn2 Br4 105.9(2) 2_655 . ?
Br3 Mn2 Br4 105.9(2) . . ?
Br3 Mn2 Br4 105.9(2) 3_665 . ?
Br5 Mn3 Br5 110.4(2) . 2 ?
Br5 Mn3 Br5 110.4(2) 3 2 ?
Br5 Mn3 Br5 110.4(2) 3 . ?
Br6 Mn3 Br5 108.5(2) . 2 ?
Br6 Mn3 Br5 108.5(2) . 3 ?
Br6 Mn3 Br5 108.5(2) . . ?
C1 N1 H1 109.6 . . ?
C3 N1 H1 109.6 . . ?
C3 N1 C1 110.3(19) . . ?
C3 N1 C5 109.7(19) . . ?
C5 N1 H1 109.6 . . ?
C5 N1 C1 108.0(19) . . ?
C2 N2 C4 108.8(18) . . ?
C6 N2 C2 109.6(18) . . ?
C6 N2 C4 109.1(18) . . ?
C7 N2 C2 109.3(18) . . ?
C7 N2 C4 109.5(18) . . ?
C7 N2 C6 110.6(18) . . ?
N1 C1 H1A 109.9 . . ?
N1 C1 H1B 109.9 . . ?
N1 C1 C2 108.9(15) . . ?
H1A C1 H1B 108.3 . . ?
C2 C1 H1A 109.9 . . ?
C2 C1 H1B 109.9 . . ?
N2 C2 C1 109.7(15) . . ?
N2 C2 H2A 109.7 . . ?
N2 C2 H2B 109.7 . . ?
C1 C2 H2A 109.7 . . ?
C1 C2 H2B 109.7 . . ?
H2A C2 H2B 108.2 . . ?
N1 C3 H3A 109.8 . . ?
N1 C3 H3B 109.8 . . ?
N1 C3 C4 109.5(15) . . ?
H3A C3 H3B 108.2 . . ?
C4 C3 H3A 109.8 . . ?
C4 C3 H3B 109.8 . . ?
N2 C4 C3 109.3(15) . . ?
N2 C4 H4A 109.8 . . ?
N2 C4 H4B 109.8 . . ?
C3 C4 H4A 109.8 . . ?
C3 C4 H4B 109.8 . . ?
H4A C4 H4B 108.3 . . ?
N1 C5 H5A 109.8 . . ?
N1 C5 H5B 109.8 . . ?
N1 C5 C6 109.3(15) . . ?
H5A C5 H5B 108.3 . . ?
C6 C5 H5A 109.8 . . ?
C6 C5 H5B 109.8 . . ?
N2 C6 C5 109.5(15) . . ?
N2 C6 H6A 109.8 . . ?
N2 C6 H6B 109.8 . . ?
C5 C6 H6A 109.8 . . ?
C5 C6 H6B 109.8 . . ?
H6A C6 H6B 108.2 . . ?
N2 C7 H7A 105.5 . . ?
N2 C7 H7B 105.5 . . ?
N2 C7 C8 127(4) . . ?
H7A C7 H7B 106.1 . . ?
C8 C7 H7A 105.5 . . ?
C8 C7 H7B 105.5 . . ?
C7 C8 H8A 109.9 . . ?
C7 C8 H8B 109.9 . . ?
C7 C8 C9 109(2) . . ?
H8A C8 H8B 108.3 . . ?
C9 C8 H8A 109.9 . . ?
C9 C8 H8B 109.9 . . ?
C8 C9 H9A 109.5 . . ?
C8 C9 H9B 109.5 . . ?
C8 C9 H9C 109.5 . . ?
H9A C9 H9B 109.5 . . ?
H9A C9 H9C 109.5 . . ?
H9B C9 H9C 109.5 . . ?
C1A N1A H1AA 109.9 . . ?
C3A N1A H1AA 109.9 . . ?
C3A N1A C1A 110(2) . . ?
C3A N1A C5A 110(2) . . ?
C5A N1A H1AA 109.9 . . ?
C5A N1A C1A 107(2) . . ?
C2A N2A C4A 108(2) . . ?
C6A N2A C2A 109(2) . . ?
C6A N2A C4A 109(2) . . ?
C7A N2A C2A 109(2) . . ?
C7A N2A C4A 110(2) . . ?
C7A N2A C6A 111(2) . . ?
N1A C1A H1AB 110.0 . . ?
N1A C1A H1AC 110.0 . . ?
N1A C1A C2A 108.3(18) . . ?
H1AB C1A H1AC 108.4 . . ?
C2A C1A H1AB 110.0 . . ?
C2A C1A H1AC 110.0 . . ?
N2A C2A C1A 109.1(18) . . ?
N2A C2A H2AA 109.9 . . ?
N2A C2A H2AB 109.9 . . ?
C1A C2A H2AA 109.9 . . ?
C1A C2A H2AB 109.9 . . ?
H2AA C2A H2AB 108.3 . . ?
N1A C3A H3AA 109.9 . . ?
N1A C3A H3AB 109.9 . . ?
N1A C3A C4A 109.1(18) . . ?
H3AA C3A H3AB 108.3 . . ?
C4A C3A H3AA 109.9 . . ?
C4A C3A H3AB 109.8 . . ?
N2A C4A C3A 108.9(17) . . ?
N2A C4A H4AA 109.9 . . ?
N2A C4A H4AB 109.9 . . ?
C3A C4A H4AA 109.9 . . ?
C3A C4A H4AB 109.9 . . ?
H4AA C4A H4AB 108.3 . . ?
N1A C5A H5AA 109.9 . . ?
N1A C5A H5AB 109.9 . . ?
N1A C5A C6A 108.9(18) . . ?
H5AA C5A H5AB 108.3 . . ?
C6A C5A H5AA 109.9 . . ?
C6A C5A H5AB 109.9 . . ?
N2A C6A C5A 109.3(18) . . ?
N2A C6A H6AA 109.8 . . ?
N2A C6A H6AB 109.8 . . ?
C5A C6A H6AA 109.8 . . ?
C5A C6A H6AB 109.8 . . ?
H6AA C6A H6AB 108.3 . . ?
N2A C7A H7AA 105.5 . . ?
N2A C7A H7AB 105.5 . . ?
N2A C7A C8A 127(4) . . ?
H7AA C7A H7AB 106.1 . . ?
C8A C7A H7AA 105.5 . . ?
C8A C7A H7AB 105.5 . . ?
C7A C8A H8AA 109.9 . . ?
C7A C8A H8AB 109.9 . . ?
C7A C8A C9A 109(2) . . ?
H8AA C8A H8AB 108.3 . . ?
C9A C8A H8AA 109.9 . . ?
C9A C8A H8AB 109.9 . . ?
C8A C9A H9AA 110.0 . . ?
C8A C9A H9AB 108.1 . . ?
C8A C9A H9AC 110.3 . . ?
H9AA C9A H9AB 109.5 . . ?
H9AA C9A H9AC 109.4 . . ?
H9AB C9A H9AC 109.5 . . ?

loop_
_geom_bond_atom_site_label_1
_geom_bond_atom_site_label_2
_geom_bond_distance
_geom_bond_site_symmetry_2
_geom_bond_publ_flag
Br1 Mn1 2.493(4) . ?
Br2 Mn1 2.501(10) . ?
Br3 Mn2 2.489(4) . ?
Br4 Mn2 2.535(12) . ?
Br5 Mn3 2.490(4) . ?
Br6 Mn3 2.469(10) . ?
N1 H1 0.9800 . ?
N1 C1 1.475(14) . ?
N1 C3 1.468(14) . ?
N1 C5 1.473(14) . ?
N2 C2 1.472(14) . ?
N2 C4 1.475(14) . ?
N2 C6 1.471(14) . ?
N2 C7 1.470(13) . ?
C1 H1A 0.9700 . ?
C1 H1B 0.9700 . ?
C1 C2 1.537(14) . ?
C2 H2A 0.9700 . ?
C2 H2B 0.9700 . ?
C3 H3A 0.9700 . ?
C3 H3B 0.9700 . ?
C3 C4 1.539(14) . ?
C4 H4A 0.9700 . ?
C4 H4B 0.9700 . ?
C5 H5A 0.9700 . ?
C5 H5B 0.9700 . ?
C5 C6 1.540(14) . ?
C6 H6A 0.9700 . ?
C6 H6B 0.9700 . ?
C7 H7A 0.9700 . ?
C7 H7B 0.9700 . ?
C7 C8 1.547(15) . ?
C8 H8A 0.9700 . ?
C8 H8B 0.9700 . ?
C8 C9 1.550(15) . ?
C9 H9A 0.9600 . ?
C9 H9B 0.9600 . ?
C9 H9C 0.9600 . ?
N1A H1AA 0.9800 . ?
N1A C1A 1.480(19) . ?
N1A C3A 1.468(19) . ?
N1A C5A 1.475(19) . ?
N2A C2A 1.475(19) . ?
N2A C4A 1.475(19) . ?
N2A C6A 1.472(19) . ?
N2A C7A 1.468(18) . ?
C1A H1AB 0.9700 . ?
C1A H1AC 0.9700 . ?
C1A C2A 1.541(19) . ?
C2A H2AA 0.9700 . ?
C2A H2AB 0.9700 . ?
C3A H3AA 0.9700 . ?
C3A H3AB 0.9700 . ?
C3A C4A 1.543(19) . ?
C4A H4AA 0.9700 . ?
C4A H4AB 0.9700 . ?
C5A H5AA 0.9700 . ?
C5A H5AB 0.9700 . ?
C5A C6A 1.542(19) . ?
C6A H6AA 0.9700 . ?
C6A H6AB 0.9700 . ?
C7A H7AA 0.9700 . ?
C7A H7AB 0.9700 . ?
C7A C8A 1.55(2) . ?
C8A H8AA 0.9700 . ?
C8A H8AB 0.9700 . ?
C8A C9A 1.55(2) . ?
C9A H9AA 0.9603 . ?
C9A H9AB 0.9596 . ?
C9A H9AC 0.9604 . ?

loop_
_geom_torsion_atom_site_label_1
_geom_torsion_atom_site_label_2
_geom_torsion_atom_site_label_3
_geom_torsion_atom_site_label_4
_geom_torsion
_geom_torsion_site_symmetry_1
_geom_torsion_site_symmetry_2
_geom_torsion_site_symmetry_3
_geom_torsion_site_symmetry_4
_geom_torsion_publ_flag
N1 C1 C2 N2 -11(7) . . . . ?
N1 C3 C4 N2 -9(7) . . . . ?
N1 C5 C6 N2 -8(7) . . . . ?
N2 C7 C8 C9 163(6) . . . . ?
C1 N1 C3 C4 64(4) . . . . ?
C1 N1 C5 C6 -56(5) . . . . ?
C2 N2 C4 C3 -55(5) . . . . ?
C2 N2 C6 C5 64(4) . . . . ?
C2 N2 C7 C8 38(8) . . . . ?
C3 N1 C1 C2 -53(5) . . . . ?
C3 N1 C5 C6 64(4) . . . . ?
C4 N2 C2 C1 66(4) . . . . ?
C4 N2 C6 C5 -55(5) . . . . ?
C4 N2 C7 C8 157(8) . . . . ?
C5 N1 C1 C2 67(4) . . . . ?
C5 N1 C3 C4 -55(5) . . . . ?
C6 N2 C2 C1 -53(5) . . . . ?
C6 N2 C4 C3 65(4) . . . . ?
C6 N2 C7 C8 -82(8) . . . . ?
C7 N2 C2 C1 -174(4) . . . . ?
C7 N2 C4 C3 -174(4) . . . . ?
C7 N2 C6 C5 -176(4) . . . . ?
N1A C1A C2A N2A -19(6) . . . . ?
N1A C3A C4A N2A -15(6) . . . . ?
N1A C5A C6A N2A -14(6) . . . . ?
N2A C7A C8A C9A 68(10) . . . . ?
C1A N1A C3A C4A 68(4) . . . . ?
C1A N1A C5A C6A -52(5) . . . . ?
C2A N2A C4A C3A -51(5) . . . . ?
C2A N2A C6A C5A 67(4) . . . . ?
C2A N2A C7A C8A 95(7) . . . . ?
C3A N1A C1A C2A -48(5) . . . . ?
C3A N1A C5A C6A 68(4) . . . . ?
C4A N2A C2A C1A 70(4) . . . . ?
C4A N2A C6A C5A -51(5) . . . . ?
C4A N2A C7A C8A -146(6) . . . . ?
C5A N1A C1A C2A 71(4) . . . . ?
C5A N1A C3A C4A -50(5) . . . . ?
C6A N2A C2A C1A -48(4) . . . . ?
C6A N2A C4A C3A 68(4) . . . . ?
C6A N2A C7A C8A -26(7) . . . . ?
C7A N2A C2A C1A -170(4) . . . . ?
C7A N2A C4A C3A -170(4) . . . . ?
C7A N2A C6A C5A -172(4) . . . . ?

loop_
_twin_individual_id
_twin_individual_mass_fraction_refined
1 0.80(11)
2 0.20(11)
